data_4084759
loop_
_publ_author_name
'Morales-Becerril, Ill\'an'
'Flores-\'Alamo, Marcos'
'Tlahuext-Aca, Adri\'an'
'Ar\'evalo, Alma'
'Garc\'ia, Juventino J.'

_publ_section_title
;
 Synthesis of Low-Valent Nickel Complexes in Aqueous Media, Mechanistic
 Insights, and Selected Applications
;
_journal_issue 23
_journal_name_full Organometallics
_journal_page_first 6796
_journal_paper_doi 10.1021/om500767p
_journal_volume 33
_journal_year 2014
_chemical_compound_source 'synthesis as described'
_chemical_formula_moiety 'C14 H32 O2 P2'
_chemical_formula_sum 'C14 H32 O2 P2'
_chemical_formula_weight 294.34
_chemical_name_systematic
;
 ?
;
_space_group_crystal_system monoclinic
_space_group_IT_number 15
_space_group_name_Hall '-C 2yc'
_space_group_name_H-M_alt 'C 1 2/c 1'
_symmetry_space_group_name_Hall '-C 2yc'
_symmetry_space_group_name_H-M 'C 1 2/c 1'
_atom_sites_solution_hydrogens geom
_atom_sites_solution_primary direct
_atom_sites_solution_secondary difmap
_audit_conform_dict_location ftp://ftp.iucr.org/pub/cif_core.dic
_audit_conform_dict_name cif_core.dic
_audit_conform_dict_version 2.4
_audit_creation_date 2011-09-13T16:47:40-00:00
_audit_creation_method 'WinGX routine CIF_UPDATE'
_cell_angle_alpha 90
_cell_angle_beta 104.390(6)
_cell_angle_gamma 90
_cell_formula_units_Z 4
_cell_length_a 20.0927(12)
_cell_length_b 8.4252(4)
_cell_length_c 10.4986(6)
_cell_measurement_reflns_used 3293
_cell_measurement_temperature 130(2)
_cell_measurement_theta_max 25.9993
_cell_measurement_theta_min 3.4616
_cell_measurement_wavelength 0.71073
_cell_volume 1721.50(17)
_computing_cell_refinement
;
        CrysAlisPro, Oxford Diffraction Ltd.,
        Version 1.171.33.48 (release 15-09-2009 CrysAlis171 .NET)
        (compiled Sep 15 2009,11:49:04)
;
_computing_data_collection
;
        CrysAlisPro, Oxford Diffraction Ltd.,
        Version 1.171.33.48 (release 15-09-2009 CrysAlis171 .NET)
        (compiled Sep 15 2009,11:49:04)
;
_computing_data_reduction
;
        CrysAlisPro, Oxford Diffraction Ltd.,
        Version 1.171.33.48 (release 15-09-2009 CrysAlis171 .NET)
        (compiled Sep 15 2009,11:49:04)
;
_computing_molecular_graphics 'Ortep-3 for Windows (Farrugia, 1997)'
_computing_publication_material 'WinGX publication routines (Farrugia, 1999)'
_computing_structure_refinement 'SHELXL-97 (Sheldrick, 2008)'
_diffrn_ambient_temperature 130(2)
_diffrn_detector_area_resol_mean 10.4685
_diffrn_measured_fraction_theta_full 0.997
_diffrn_measured_fraction_theta_max 0.997
_diffrn_measurement_device_type 'Xcalibur, Atlas, Gemini'
_diffrn_measurement_method '\w scans'
_diffrn_orient_matrix_UB_11 0.0230823678
_diffrn_orient_matrix_UB_12 0.0124175069
_diffrn_orient_matrix_UB_13 0.0622886455
_diffrn_orient_matrix_UB_21 -0.018121629
_diffrn_orient_matrix_UB_22 0.0697270209
_diffrn_orient_matrix_UB_23 0.0088073766
_diffrn_orient_matrix_UB_31 -0.0216229133
_diffrn_orient_matrix_UB_32 -0.0453102978
_diffrn_orient_matrix_UB_33 0.0299141233
_diffrn_radiation_monochromator graphite
_diffrn_radiation_probe x-ray
_diffrn_radiation_type MoK\a
_diffrn_radiation_wavelength 0.71073
_diffrn_reflns_av_R_equivalents 0.0411
_diffrn_reflns_av_unetI/netI 0.0285
_diffrn_reflns_limit_h_max 24
_diffrn_reflns_limit_h_min -24
_diffrn_reflns_limit_k_max 10
_diffrn_reflns_limit_k_min -8
_diffrn_reflns_limit_l_max 12
_diffrn_reflns_limit_l_min -12
_diffrn_reflns_number 6179
_diffrn_reflns_theta_full 26.06
_diffrn_reflns_theta_max 26.06
_diffrn_reflns_theta_min 3.46
_exptl_absorpt_coefficient_mu 0.248
_exptl_absorpt_correction_T_max 0.924
_exptl_absorpt_correction_T_min 0.907
_exptl_absorpt_correction_type analytical
_exptl_absorpt_process_details
;
        CrysAlisPro, Oxford Diffraction Ltd.,
        Version 1.171.33.48 (release 15-09-2009 CrysAlis171 .NET)
        (compiled Sep 15 2009,11:49:04)
Analytical numeric absorption correction using a multifaceted crystal
                        model based on expressions derived by R.C. Clark & J.S.
        (Clark, R. C. & Reid, J. S. (1995). Acta Cryst. A51, 887-897)
;
_exptl_crystal_colour colorless
_exptl_crystal_density_diffrn 1.136
_exptl_crystal_density_method 'not measured'
_exptl_crystal_description block
_exptl_crystal_F_000 648
_exptl_crystal_size_max 0.2431
_exptl_crystal_size_mid 0.2302
_exptl_crystal_size_min 0.2032
_refine_diff_density_max 0.595
_refine_diff_density_min -0.343
_refine_diff_density_rms 0.053
_refine_ls_extinction_method none
_refine_ls_goodness_of_fit_ref 1.044
_refine_ls_hydrogen_treatment constr
_refine_ls_matrix_type full
_refine_ls_number_parameters 86
_refine_ls_number_reflns 1708
_refine_ls_number_restraints 0
_refine_ls_restrained_S_all 1.044
_refine_ls_R_factor_all 0.0418
_refine_ls_R_factor_gt 0.0358
_refine_ls_shift/su_max 0.001
_refine_ls_shift/su_mean 0
_refine_ls_structure_factor_coef Fsqd
_refine_ls_weighting_details 'calc w=1/[\s^2^(Fo^2^)+(0.0575P)^2^+1.1399P] where P=(Fo^2^+2Fc^2^)/3'
_refine_ls_weighting_scheme calc
_refine_ls_wR_factor_gt 0.0962
_refine_ls_wR_factor_ref 0.0998
_reflns_number_gt 1508
_reflns_number_total 1708
_reflns_threshold_expression >2\s(I)
_cod_data_source_file om500767p_si_002.cif
_cod_data_source_block SI-dippeO2-imb-023c
_cod_depositor_comments 'Adding full bibliography for 4084755--4084760.cif.'
_cod_original_cell_volume 1721.50(16)
_cod_database_code 4084759

loop_
_space_group_symop_operation_xyz
'x, y, z'
'-x, y, -z+1/2'
'x+1/2, y+1/2, z'
'-x+1/2, y+1/2, -z+1/2'
'-x, -y, -z'
'x, -y, z-1/2'
'-x+1/2, -y+1/2, -z'
'x+1/2, -y+1/2, z-1/2'

loop_
_atom_site_label
_atom_site_type_symbol
_atom_site_fract_x
_atom_site_fract_y
_atom_site_fract_z
_atom_site_U_iso_or_equiv
_atom_site_adp_type
_atom_site_occupancy
_atom_site_symmetry_multiplicity
_atom_site_calc_flag
_atom_site_refinement_flags
C1 C 0.31718(8) 0.5249(2) 0.88038(16) 0.0235(4) Uani 1 1 d .
H1 H 0.3169 0.4907 0.7911 0.028 Uiso 1 1 calc R
C2 C 0.25104(9) 0.4662(2) 0.91323(19) 0.0336(4) Uani 1 1 d .
H2A H 0.2519 0.4942 1.0023 0.05 Uiso 1 1 calc R
H2B H 0.2479 0.353 0.9034 0.05 Uiso 1 1 calc R
H2C H 0.212 0.5148 0.8546 0.05 Uiso 1 1 calc R
C3 C 0.32048(10) 0.7063(2) 0.8861(2) 0.0381(5) Uani 1 1 d .
H3A H 0.278 0.7495 0.8349 0.057 Uiso 1 1 calc R
H3B H 0.3576 0.7426 0.8511 0.057 Uiso 1 1 calc R
H3C H 0.3279 0.7406 0.9757 0.057 Uiso 1 1 calc R
C4 C 0.39149(8) 0.22804(19) 0.95056(16) 0.0238(4) Uani 1 1 d .
H4 H 0.3435 0.1934 0.9307 0.029 Uiso 1 1 calc R
C5 C 0.43014(10) 0.1269(2) 1.06707(19) 0.0355(4) Uani 1 1 d .
H5A H 0.4219 0.0165 1.0464 0.053 Uiso 1 1 calc R
H5B H 0.4142 0.1525 1.1435 0.053 Uiso 1 1 calc R
H5C H 0.4785 0.1483 1.0842 0.053 Uiso 1 1 calc R
C6 C 0.41643(10) 0.1968(2) 0.82632(17) 0.0341(4) Uani 1 1 d .
H6A H 0.4649 0.2172 0.8442 0.051 Uiso 1 1 calc R
H6B H 0.3924 0.2653 0.757 0.051 Uiso 1 1 calc R
H6C H 0.4076 0.0881 0.8 0.051 Uiso 1 1 calc R
C7 C 0.46577(8) 0.53159(19) 0.95776(16) 0.0218(3) Uani 1 1 d .
H7A H 0.4642 0.5142 0.8657 0.026 Uiso 1 1 calc R
H7B H 0.4635 0.6451 0.9714 0.026 Uiso 1 1 calc R
O1 O 0.38942(6) 0.46087(15) 1.13481(11) 0.0298(3) Uani 1 1 d .
P1 P 0.391610(19) 0.43801(5) 0.99505(4) 0.01821(16) Uani 1 1 d .

loop_
_atom_site_aniso_label
_atom_site_aniso_U_11
_atom_site_aniso_U_22
_atom_site_aniso_U_33
_atom_site_aniso_U_23
_atom_site_aniso_U_13
_atom_site_aniso_U_12
C1 0.0213(8) 0.0288(9) 0.0213(8) 0.0008(7) 0.0066(6) 0.0036(7)
C2 0.0201(8) 0.0421(11) 0.0398(10) 0.0015(8) 0.0096(8) 0.0033(7)
C3 0.0350(10) 0.0324(10) 0.0479(11) 0.0106(9) 0.0120(9) 0.0089(8)
C4 0.0212(8) 0.0207(8) 0.0310(9) 0.0002(7) 0.0093(7) -0.0019(6)
C5 0.0390(10) 0.0282(9) 0.0429(11) 0.0116(8) 0.0167(9) 0.0041(8)
C6 0.0428(10) 0.0294(9) 0.0308(9) -0.0092(8) 0.0103(8) 0.0029(8)
C7 0.0197(8) 0.0235(8) 0.0225(8) 0.0008(6) 0.0058(6) -0.0039(6)
O1 0.0326(7) 0.0414(7) 0.0174(6) -0.0019(5) 0.0100(5) 0.0033(5)
P1 0.0186(2) 0.0214(2) 0.0160(2) -0.00046(14) 0.00681(16) -0.00022(15)

loop_
_atom_type_symbol
_atom_type_description
_atom_type_scat_dispersion_real
_atom_type_scat_dispersion_imag
_atom_type_scat_source
C C 0.0033 0.0016 'International Tables Vol C Tables 4.2.6.8 and 6.1.1.4'
H H 0 0 'International Tables Vol C Tables 4.2.6.8 and 6.1.1.4'
O O 0.0106 0.006 'International Tables Vol C Tables 4.2.6.8 and 6.1.1.4'
P P 0.1023 0.0942 'International Tables Vol C Tables 4.2.6.8 and 6.1.1.4'

loop_
_exptl_crystal_face_index_h
_exptl_crystal_face_index_k
_exptl_crystal_face_index_l
_exptl_crystal_face_perp_dist
-3 -12 1 0.1151
3 12 -1 0.1151
-24 1 11 0.116
24 -1 -11 0.116
16 -1 10 0.1016
-16 1 -10 0.1016

loop_
_geom_angle_atom_site_label_1
_geom_angle_atom_site_label_2
_geom_angle_atom_site_label_3
_geom_angle
_geom_angle_site_symmetry_1
C3 C1 C2 110.15(14) .
C3 C1 P1 110.78(12) .
C2 C1 P1 109.62(12) .
C3 C1 H1 108.7 .
C2 C1 H1 108.7 .
P1 C1 H1 108.7 .
C1 C2 H2A 109.5 .
C1 C2 H2B 109.5 .
H2A C2 H2B 109.5 .
C1 C2 H2C 109.5 .
H2A C2 H2C 109.5 .
H2B C2 H2C 109.5 .
C1 C3 H3A 109.5 .
C1 C3 H3B 109.5 .
H3A C3 H3B 109.5 .
C1 C3 H3C 109.5 .
H3A C3 H3C 109.5 .
H3B C3 H3C 109.5 .
C6 C4 C5 112.05(14) .
C6 C4 P1 113.82(12) .
C5 C4 P1 111.43(12) .
C6 C4 H4 106.3 .
C5 C4 H4 106.3 .
P1 C4 H4 106.3 .
C4 C5 H5A 109.5 .
C4 C5 H5B 109.5 .
H5A C5 H5B 109.5 .
C4 C5 H5C 109.5 .
H5A C5 H5C 109.5 .
H5B C5 H5C 109.5 .
C4 C6 H6A 109.5 .
C4 C6 H6B 109.5 .
H6A C6 H6B 109.5 .
C4 C6 H6C 109.5 .
H6A C6 H6C 109.5 .
H6B C6 H6C 109.5 .
C7 C7 P1 113.03(14) 5_667
C7 C7 H7A 109 5_667
P1 C7 H7A 109 .
C7 C7 H7B 109 5_667
P1 C7 H7B 109 .
H7A C7 H7B 107.8 .
O1 P1 C7 112.53(7) .
O1 P1 C1 112.19(7) .
C7 P1 C1 105.43(7) .
O1 P1 C4 112.18(7) .
C7 P1 C4 108.33(7) .
C1 P1 C4 105.72(8) .

loop_
_geom_bond_atom_site_label_1
_geom_bond_atom_site_label_2
_geom_bond_distance
_geom_bond_site_symmetry_2
C1 C3 1.530(2) .
C1 C2 1.536(2) .
C1 P1 1.8241(16) .
C1 H1 0.98 .
C2 H2A 0.96 .
C2 H2B 0.96 .
C2 H2C 0.96 .
C3 H3A 0.96 .
C3 H3B 0.96 .
C3 H3C 0.96 .
C4 C6 1.532(2) .
C4 C5 1.534(2) .
C4 P1 1.8295(16) .
C4 H4 0.98 .
C5 H5A 0.96 .
C5 H5B 0.96 .
C5 H5C 0.96 .
C6 H6A 0.96 .
C6 H6B 0.96 .
C6 H6C 0.96 .
C7 C7 1.535(3) 5_667
C7 P1 1.8124(15) .
C7 H7A 0.97 .
C7 H7B 0.97 .
O1 P1 1.4914(11) .

loop_
_geom_torsion_atom_site_label_1
_geom_torsion_atom_site_label_2
_geom_torsion_atom_site_label_3
_geom_torsion_atom_site_label_4
_geom_torsion
_geom_torsion_site_symmetry_1
C7 C7 P1 O1 59.43(17) 5_667
C7 C7 P1 C1 -177.98(15) 5_667
C7 C7 P1 C4 -65.18(17) 5_667
C3 C1 P1 O1 70.44(13) .
C2 C1 P1 O1 -51.32(14) .
C3 C1 P1 C7 -52.37(13) .
C2 C1 P1 C7 -174.13(12) .
C3 C1 P1 C4 -166.98(12) .
C2 C1 P1 C4 71.25(13) .
C6 C4 P1 O1 -161.50(12) .
C5 C4 P1 O1 -33.61(14) .
C6 C4 P1 C7 -36.69(14) .
C5 C4 P1 C7 91.21(12) .
C6 C4 P1 C1 75.91(13) .
C5 C4 P1 C1 -156.19(11) .
